data_2217149
loop_
_publ_author_name
'Sheng-Zhen Xu'

_publ_section_title 2-(1<i>H</i>-Imidazol-1-yl)-3-isopropyl-1-benzothieno[3,2-<i>d</i>]pyrimidin-4(3<i>H</i>)-one
_journal_coeditor_code IS2265
_journal_issue 1
_journal_name_full 'Acta Crystallographica Section E'
_journal_page_first o222
_journal_page_last o222
_journal_paper_doi 10.1107/S1600536807064598
_journal_volume 64
_journal_year 2008
_chemical_formula_iupac 'C16 H14 N4 O S'
_chemical_formula_moiety 'C16 H14 N4 O S'
_chemical_formula_sum 'C16 H14 N4 O S'
_chemical_formula_weight 310.37
_chemical_name_systematic
;
2-(1H-Imidazol-1-yl)-3-isopropyl-1-benzothieno[3,2-d]pyrimidin-4(3H)-one
;
_space_group_IT_number 14
_symmetry_cell_setting monoclinic
_symmetry_space_group_name_Hall '-P 2ybc'
_symmetry_space_group_name_H-M 'P 1 21/c 1'
_atom_sites_solution_hydrogens geom
_atom_sites_solution_primary direct
_atom_sites_solution_secondary difmap
_audit_creation_method SHELXL-97
_cell_angle_alpha 90.00
_cell_angle_beta 97.439(2)
_cell_angle_gamma 90.00
_cell_formula_units_Z 4
_cell_length_a 15.2759(16)
_cell_length_b 12.1387(12)
_cell_length_c 8.0172(8)
_cell_measurement_reflns_used 3860
_cell_measurement_temperature 298(2)
_cell_measurement_theta_max 27.98
_cell_measurement_theta_min 2.69
_cell_volume 1474.1(3)
_computing_cell_refinement 'SAINT (Bruker, 2001)'
_computing_data_collection 'SMART (Bruker, 2001)'
_computing_data_reduction SAINT
_computing_molecular_graphics 'PLATON (Spek, 2003)'
_computing_publication_material
;
SHELXTL (Bruker, 2001) and PLATON
;
_computing_structure_refinement 'SHELXL97 (Sheldrick, 1997)'
_computing_structure_solution 'SHELXS97 (Sheldrick, 1997)'
_diffrn_ambient_temperature 298(2)
_diffrn_measured_fraction_theta_full 0.999
_diffrn_measured_fraction_theta_max 0.999
_diffrn_measurement_device_type 'Bruker SMART 4K CCD area-detector'
_diffrn_measurement_method '\f and \w'
_diffrn_radiation_monochromator graphite
_diffrn_radiation_source 'fine-focus sealed tube'
_diffrn_radiation_type MoK\a
_diffrn_radiation_wavelength 0.71073
_diffrn_reflns_av_R_equivalents 0.0422
_diffrn_reflns_av_sigmaI/netI 0.0343
_diffrn_reflns_limit_h_max 16
_diffrn_reflns_limit_h_min -19
_diffrn_reflns_limit_k_max 15
_diffrn_reflns_limit_k_min -14
_diffrn_reflns_limit_l_max 10
_diffrn_reflns_limit_l_min -7
_diffrn_reflns_number 8864
_diffrn_reflns_theta_full 27.00
_diffrn_reflns_theta_max 27.00
_diffrn_reflns_theta_min 2.15
_exptl_absorpt_coefficient_mu 0.227
_exptl_absorpt_correction_type none
_exptl_crystal_colour colorless
_exptl_crystal_density_diffrn 1.398
_exptl_crystal_density_method 'not measured'
_exptl_crystal_description block
_exptl_crystal_F_000 648
_exptl_crystal_size_max 0.36
_exptl_crystal_size_mid 0.23
_exptl_crystal_size_min 0.20
_refine_diff_density_max 0.311
_refine_diff_density_min -0.241
_refine_ls_extinction_method none
_refine_ls_goodness_of_fit_ref 1.079
_refine_ls_hydrogen_treatment constr
_refine_ls_matrix_type full
_refine_ls_number_parameters 201
_refine_ls_number_reflns 3216
_refine_ls_number_restraints 0
_refine_ls_restrained_S_all 1.079
_refine_ls_R_factor_all 0.0537
_refine_ls_R_factor_gt 0.0453
_refine_ls_shift/su_max 0.017
_refine_ls_shift/su_mean 0.003
_refine_ls_structure_factor_coef Fsqd
_refine_ls_weighting_details 'calc w=1/[\s^2^(Fo^2^)+(0.0813P)^2^+0.01P] where P=(Fo^2^+2Fc^2^)/3'
_refine_ls_weighting_scheme calc
_refine_ls_wR_factor_gt 0.1259
_refine_ls_wR_factor_ref 0.1323
_reflns_number_gt 2657
_reflns_number_total 3216
_reflns_threshold_expression I>2\s(I)
_cod_data_source_file is2265.cif
_cod_data_source_block I
_cod_depositor_comments
;
The following automatic conversions were performed:
'_symmetry_cell_setting' value 'Monoclinic' changed to 'monoclinic'
according to '/home/saulius/struct/CIF-dictionaries/cif_core.dic'
dictionary named 'cif_core.dic' version 2.4.1 from 2010-06-29.

Automatic conversion script
Id: cif_fix_enum 1527 2010-12-29 10:47:43Z saulius 

The following automatic conversions were performed:

'_symmetry_cell_setting' value 'Monoclinic' changed to 'monoclinic'
according to /home/saulius/struct/CIF-dictionaries/cif_core.dic
dictionary named 'cif_core.dic' version 2.4.1 from 2010-06-29.

Automatic conversion script
Id: cif_fix_values 1715 2011-07-08 13:25:40Z adriana 
;
_cod_original_sg_symbol_H-M 'P 21/c'
_cod_database_code 2217149
_cod_database_fobs_code 2217149

loop_
_symmetry_equiv_pos_as_xyz
'x, y, z'
'-x, y+1/2, -z+1/2'
'-x, -y, -z'
'x, -y-1/2, z-1/2'

loop_
_atom_site_type_symbol
_atom_site_label
_atom_site_fract_x
_atom_site_fract_y
_atom_site_fract_z
_atom_site_U_iso_or_equiv
_atom_site_adp_type
_atom_site_calc_flag
_atom_site_refinement_flags
_atom_site_occupancy
C C1 0.01352(10) 0.41878(12) 0.82291(18) 0.0377(3) Uani d . 1
C C2 -0.04456(11) 0.48730(14) 0.7227(2) 0.0477(4) Uani d . 1
H H2 -0.0232 0.5438 0.6608 0.057 Uiso calc R 1
C C3 -0.13345(12) 0.47032(16) 0.7166(3) 0.0591(5) Uani d . 1
H H3 -0.1728 0.5158 0.6504 0.071 Uiso calc R 1
C C4 -0.16574(12) 0.38522(16) 0.8090(3) 0.0641(5) Uani d . 1
H H4 -0.2264 0.3750 0.8029 0.077 Uiso calc R 1
C C5 -0.10994(12) 0.31650(15) 0.9083(3) 0.0567(5) Uani d . 1
H H5 -0.1320 0.2601 0.9695 0.068 Uiso calc R 1
C C6 -0.01944(11) 0.33330(12) 0.9151(2) 0.0435(4) Uani d . 1
C C7 0.10839(10) 0.41943(11) 0.84835(18) 0.0357(3) Uani d . 1
C C8 0.14306(10) 0.33777(12) 0.95497(19) 0.0404(4) Uani d . 1
C C9 0.23580(11) 0.32519(13) 1.0012(2) 0.0455(4) Uani d . 1
C C10 0.24368(10) 0.47907(11) 0.81241(18) 0.0368(3) Uani d . 1
C C11 0.30832(14) 0.65924(14) 0.7549(3) 0.0616(5) Uani d . 1
H H11 0.2832 0.6983 0.8365 0.074 Uiso calc R 1
C C12 0.34470(12) 0.52387(15) 0.5998(2) 0.0520(4) Uani d . 1
H H12 0.3505 0.4548 0.5521 0.062 Uiso calc R 1
C C13 0.37967(12) 0.61901(15) 0.5549(2) 0.0544(4) Uani d . 1
H H13 0.4149 0.6261 0.4692 0.065 Uiso calc R 1
C C14 0.38228(10) 0.41578(14) 0.9892(2) 0.0459(4) Uani d . 1
H H14 0.4043 0.4766 0.9259 0.055 Uiso calc R 1
C C15 0.39582(13) 0.44994(16) 1.1717(3) 0.0630(5) Uani d . 1
H H15A 0.3672 0.3980 1.2370 0.095 Uiso calc R 1
H H15B 0.3710 0.5218 1.1827 0.095 Uiso calc R 1
H H15C 0.4579 0.4518 1.2114 0.095 Uiso calc R 1
C C16 0.43350(13) 0.31491(17) 0.9501(3) 0.0676(6) Uani d . 1
H H16A 0.4157 0.2533 1.0128 0.101 Uiso calc R 1
H H16B 0.4955 0.3281 0.9805 0.101 Uiso calc R 1
H H16C 0.4220 0.2991 0.8319 0.101 Uiso calc R 1
N N1 0.16018(8) 0.48993(10) 0.77008(16) 0.0375(3) Uani d . 1
N N2 0.28561(8) 0.40583(10) 0.92822(16) 0.0402(3) Uani d . 1
N N3 0.29862(8) 0.54942(10) 0.73057(16) 0.0397(3) Uani d . 1
N N4 0.35659(12) 0.70387(13) 0.6517(2) 0.0699(5) Uani d . 1
O O1 0.27164(10) 0.25478(10) 1.09671(19) 0.0662(4) Uani d . 1
S S1 0.06414(3) 0.25652(3) 1.02987(6) 0.05010(18) Uani d . 1

loop_
_atom_site_aniso_label
_atom_site_aniso_U_11
_atom_site_aniso_U_22
_atom_site_aniso_U_33
_atom_site_aniso_U_12
_atom_site_aniso_U_13
_atom_site_aniso_U_23
C1 0.0434(8) 0.0343(7) 0.0358(8) -0.0020(6) 0.0073(6) -0.0069(6)
C2 0.0488(9) 0.0438(8) 0.0502(10) 0.0038(7) 0.0054(7) -0.0002(7)
C3 0.0465(10) 0.0589(11) 0.0709(13) 0.0070(8) 0.0035(9) -0.0047(9)
C4 0.0433(10) 0.0640(11) 0.0865(15) -0.0031(9) 0.0140(10) -0.0157(11)
C5 0.0538(11) 0.0523(10) 0.0672(12) -0.0111(8) 0.0201(9) -0.0072(9)
C6 0.0501(9) 0.0383(7) 0.0433(9) -0.0063(7) 0.0112(7) -0.0071(7)
C7 0.0438(8) 0.0309(7) 0.0317(7) -0.0031(6) 0.0024(6) -0.0017(6)
C8 0.0501(9) 0.0343(7) 0.0359(8) -0.0054(6) 0.0022(6) 0.0029(6)
C9 0.0505(9) 0.0401(8) 0.0435(9) -0.0035(7) -0.0021(7) 0.0067(7)
C10 0.0447(8) 0.0313(7) 0.0337(8) -0.0021(6) 0.0025(6) 0.0000(6)
C11 0.0814(14) 0.0351(8) 0.0741(13) -0.0054(8) 0.0322(11) -0.0024(8)
C12 0.0597(11) 0.0528(10) 0.0457(10) -0.0058(8) 0.0147(8) -0.0054(8)
C13 0.0521(10) 0.0655(11) 0.0472(10) -0.0090(9) 0.0123(8) 0.0030(8)
C14 0.0402(8) 0.0494(9) 0.0459(9) 0.0004(7) -0.0033(7) 0.0003(7)
C15 0.0559(10) 0.0709(12) 0.0573(12) 0.0044(9) -0.0118(9) -0.0140(9)
C16 0.0576(11) 0.0676(13) 0.0756(14) 0.0157(9) 0.0014(10) -0.0118(10)
N1 0.0406(7) 0.0349(6) 0.0363(7) -0.0002(5) 0.0029(5) 0.0040(5)
N2 0.0423(7) 0.0381(6) 0.0381(7) -0.0013(5) -0.0030(5) 0.0029(5)
N3 0.0409(7) 0.0369(6) 0.0411(7) -0.0022(5) 0.0044(5) 0.0016(5)
N4 0.0847(13) 0.0507(9) 0.0801(12) -0.0141(8) 0.0333(10) 0.0046(8)
O1 0.0630(9) 0.0585(8) 0.0717(10) -0.0013(6) -0.0118(7) 0.0320(6)
S1 0.0584(3) 0.0417(3) 0.0497(3) -0.01108(17) 0.0051(2) 0.01099(17)

loop_
_atom_type_symbol
_atom_type_description
_atom_type_scat_dispersion_real
_atom_type_scat_dispersion_imag
_atom_type_scat_source
C C 0.0033 0.0016 'International Tables Vol C Tables 4.2.6.8 and 6.1.1.4'
H H 0.0000 0.0000 'International Tables Vol C Tables 4.2.6.8 and 6.1.1.4'
N N 0.0061 0.0033 'International Tables Vol C Tables 4.2.6.8 and 6.1.1.4'
O O 0.0106 0.0060 'International Tables Vol C Tables 4.2.6.8 and 6.1.1.4'
S S 0.1246 0.1234 'International Tables Vol C Tables 4.2.6.8 and 6.1.1.4'

loop_
_geom_angle_atom_site_label_1
_geom_angle_atom_site_label_2
_geom_angle_atom_site_label_3
_geom_angle
C2 C1 C6 119.98(14)
C2 C1 C7 129.35(14)
C6 C1 C7 110.66(13)
C3 C2 C1 119.07(16)
C3 C2 H2 120.5
C1 C2 H2 120.5
C2 C3 C4 120.61(18)
C2 C3 H3 119.7
C4 C3 H3 119.7
C5 C4 C3 121.45(17)
C5 C4 H4 119.3
C3 C4 H4 119.3
C4 C5 C6 118.25(17)
C4 C5 H5 120.9
C6 C5 H5 120.9
C5 C6 C1 120.63(16)
C5 C6 S1 126.75(14)
C1 C6 S1 112.62(12)
C8 C7 N1 122.53(14)
C8 C7 C1 112.70(13)
N1 C7 C1 124.70(13)
C7 C8 C9 122.07(14)
C7 C8 S1 113.57(12)
C9 C8 S1 124.34(11)
O1 C9 N2 121.34(15)
O1 C9 C8 125.79(15)
N2 C9 C8 112.86(12)
N1 C10 N2 127.02(13)
N1 C10 N3 116.35(12)
N2 C10 N3 116.63(12)
N4 C11 N3 112.37(17)
N4 C11 H11 123.8
N3 C11 H11 123.8
C13 C12 N3 105.79(15)
C13 C12 H12 127.1
N3 C12 H12 127.1
C12 C13 N4 110.89(16)
C12 C13 H13 124.6
N4 C13 H13 124.6
N2 C14 C16 112.49(14)
N2 C14 C15 110.11(14)
C16 C14 C15 114.53(15)
N2 C14 H14 106.4
C16 C14 H14 106.4
C15 C14 H14 106.4
C14 C15 H15A 109.5
C14 C15 H15B 109.5
H15A C15 H15B 109.5
C14 C15 H15C 109.5
H15A C15 H15C 109.5
H15B C15 H15C 109.5
C14 C16 H16A 109.5
C14 C16 H16B 109.5
H16A C16 H16B 109.5
C14 C16 H16C 109.5
H16A C16 H16C 109.5
H16B C16 H16C 109.5
C10 N1 C7 115.30(12)
C10 N2 C9 119.78(12)
C10 N2 C14 121.25(12)
C9 N2 C14 118.78(12)
C11 N3 C12 106.00(14)
C11 N3 C10 125.99(14)
C12 N3 C10 127.67(13)
C11 N4 C13 104.96(15)
C8 S1 C6 90.44(8)

loop_
_geom_bond_atom_site_label_1
_geom_bond_atom_site_label_2
_geom_bond_distance
C1 C2 1.393(2)
C1 C6 1.405(2)
C1 C7 1.437(2)
C2 C3 1.368(3)
C2 H2 0.9300
C3 C4 1.397(3)
C3 H3 0.9300
C4 C5 1.371(3)
C4 H4 0.9300
C5 C6 1.392(2)
C5 H5 0.9300
C6 S1 1.7437(18)
C7 C8 1.370(2)
C7 N1 1.3713(18)
C8 C9 1.425(2)
C8 S1 1.7247(15)
C9 O1 1.2279(19)
C9 N2 1.4126(19)
C10 N1 1.2835(19)
C10 N2 1.3816(18)
C10 N3 1.4166(18)
C11 N4 1.296(2)
C11 N3 1.353(2)
C11 H11 0.9300
C12 C13 1.341(2)
C12 N3 1.372(2)
C12 H12 0.9300
C13 N4 1.363(2)
C13 H13 0.9300
C14 N2 1.499(2)
C14 C16 1.508(2)
C14 C15 1.509(3)
C14 H14 0.9800
C15 H15A 0.9600
C15 H15B 0.9600
C15 H15C 0.9600
C16 H16A 0.9600
C16 H16B 0.9600
C16 H16C 0.9600

loop_
_geom_hbond_atom_site_label_D
_geom_hbond_atom_site_label_H
_geom_hbond_atom_site_label_A
_geom_hbond_distance_DH
_geom_hbond_distance_HA
_geom_hbond_distance_DA
_geom_hbond_angle_DHA
C16 H16A O1 0.96 2.38 2.963(3) 119
C15 H15A O1 0.96 2.45 3.046(2) 120

loop_
_geom_torsion_atom_site_label_1
_geom_torsion_atom_site_label_2
_geom_torsion_atom_site_label_3
_geom_torsion_atom_site_label_4
_geom_torsion
C6 C1 C2 C3 0.4(2)
C7 C1 C2 C3 179.29(16)
C1 C2 C3 C4 -0.3(3)
C2 C3 C4 C5 0.1(3)
C3 C4 C5 C6 -0.1(3)
C4 C5 C6 C1 0.2(2)
C4 C5 C6 S1 -179.33(14)
C2 C1 C6 C5 -0.3(2)
C7 C1 C6 C5 -179.46(14)
C2 C1 C6 S1 179.26(12)
C7 C1 C6 S1 0.14(15)
C2 C1 C7 C8 -179.09(15)
C6 C1 C7 C8 -0.07(17)
C2 C1 C7 N1 -1.9(2)
C6 C1 C7 N1 177.12(13)
N1 C7 C8 C9 4.5(2)
C1 C7 C8 C9 -178.29(13)
N1 C7 C8 S1 -177.29(11)
C1 C7 C8 S1 -0.03(17)
C7 C8 C9 O1 179.45(17)
S1 C8 C9 O1 1.4(3)
C7 C8 C9 N2 1.0(2)
S1 C8 C9 N2 -177.07(11)
N3 C12 C13 N4 -0.6(2)
N2 C10 N1 C7 -0.9(2)
N3 C10 N1 C7 178.70(12)
C8 C7 N1 C10 -4.6(2)
C1 C7 N1 C10 178.52(13)
N1 C10 N2 C9 6.4(2)
N3 C10 N2 C9 -173.15(12)
N1 C10 N2 C14 -168.50(14)
N3 C10 N2 C14 11.9(2)
O1 C9 N2 C10 175.54(16)
C8 C9 N2 C10 -5.9(2)
O1 C9 N2 C14 -9.4(2)
C8 C9 N2 C14 169.11(13)
C16 C14 N2 C10 -119.77(17)
C15 C14 N2 C10 111.16(16)
C16 C14 N2 C9 65.26(19)
C15 C14 N2 C9 -63.80(18)
N4 C11 N3 C12 -0.4(2)
N4 C11 N3 C10 -174.04(16)
C13 C12 N3 C11 0.6(2)
C13 C12 N3 C10 174.10(15)
N1 C10 N3 C11 70.9(2)
N2 C10 N3 C11 -109.48(18)
N1 C10 N3 C12 -101.43(18)
N2 C10 N3 C12 78.2(2)
N3 C11 N4 C13 0.0(2)
C12 C13 N4 C11 0.4(2)
C7 C8 S1 C6 0.09(12)
C9 C8 S1 C6 178.31(14)
C5 C6 S1 C8 179.44(16)
C1 C6 S1 C8 -0.14(12)

loop_
_cod_related_entry_id
_cod_related_entry_database
_cod_related_entry_code
1 ChemSpider 21119585
